data_2207471
loop_
_publ_author_name
'Zhang, Tian-Le'
'Qin, Yu'
'Meng, Xiang-Gao'

_publ_section_title
;Dichloro-1\k<i>Cl</i>,3\k<i>Cl</i>-bis[\m-methylenebis(diphenylphosphine)]-1:2\k^2^<i>P</i>:<i>P</i>';2:3\k^2^<i>P</i>:<i>P</i>'-trigold(I)
 perchlorate
;
_journal_coeditor_code CF6461
_journal_issue 12
_journal_name_full 'Acta Crystallographica Section E'
_journal_page_first m2588
_journal_page_last m2589
_journal_paper_doi 10.1107/S1600536805036500
_journal_volume 61
_journal_year 2005
_chemical_formula_iupac '[Au3 Cl2 (C25 H22 P2)2] Cl O4'
_chemical_formula_moiety 'C50 H44 Au3 Cl2 P4 +, Cl O4 -'
_chemical_formula_sum 'C50 H44 Au3 Cl3 O4 P4'
_chemical_formula_weight 1529.98
_chemical_name_systematic
;
Dichloro-1\k<i>Cl</i>,3\k<i>Cl</i>-bis[\m-methylenebis(diphenylphosphine)]-
1:2\k^2^<i>P</i>:<i>P</i>';2:3\k^2^<i>P</i>:<i>P</i>'-trigold(I) perchlorate
;
_space_group_IT_number 2
_symmetry_cell_setting triclinic
_symmetry_space_group_name_Hall '-P 1'
_symmetry_space_group_name_H-M 'P -1'
_atom_sites_solution_hydrogens geom
_atom_sites_solution_primary direct
_atom_sites_solution_secondary difmap
_cell_angle_alpha 104.648(2)
_cell_angle_beta 102.068(2)
_cell_angle_gamma 101.456(2)
_cell_formula_units_Z 2
_cell_length_a 9.8043(10)
_cell_length_b 15.1538(16)
_cell_length_c 18.8497(19)
_cell_measurement_reflns_used 4862
_cell_measurement_temperature 293(2)
_cell_measurement_theta_max 24.59
_cell_measurement_theta_min 2.19
_cell_volume 2554.3(5)
_computing_cell_refinement 'SAINT (Bruker, 2002)'
_computing_data_collection 'SMART (Bruker, 2000)'
_computing_data_reduction SAINT
_computing_molecular_graphics 'SHELXTL (Sheldrick, 2001)'
_computing_publication_material SHELXTL
_computing_structure_refinement 'SHELXL97 (Sheldrick, 1997)'
_computing_structure_solution 'SHELXS97 (Sheldrick, 1997)'
_diffrn_ambient_temperature 293(2)
_diffrn_measured_fraction_theta_full 0.978
_diffrn_measured_fraction_theta_max 0.978
_diffrn_measurement_device_type 'Bruker SMART CCD area-detector'
_diffrn_measurement_method '\f and \w'
_diffrn_radiation_monochromator graphite
_diffrn_radiation_source 'fine-focus sealed tube'
_diffrn_radiation_type MoK\a
_diffrn_radiation_wavelength 0.71073
_diffrn_reflns_av_R_equivalents 0.0283
_diffrn_reflns_av_sigmaI/netI 0.0635
_diffrn_reflns_limit_h_max 11
_diffrn_reflns_limit_h_min -12
_diffrn_reflns_limit_k_max 8
_diffrn_reflns_limit_k_min -18
_diffrn_reflns_limit_l_max 23
_diffrn_reflns_limit_l_min -21
_diffrn_reflns_number 13943
_diffrn_reflns_theta_full 26.00
_diffrn_reflns_theta_max 26.00
_diffrn_reflns_theta_min 2.11
_diffrn_standards_number 0
_exptl_absorpt_coefficient_mu 8.919
_exptl_absorpt_correction_T_max 0.262
_exptl_absorpt_correction_T_min 0.050
_exptl_absorpt_correction_type multi-scan
_exptl_absorpt_process_details '(SADABS; Bruker, 2003)'
_exptl_crystal_colour Black
_exptl_crystal_density_diffrn 1.989
_exptl_crystal_density_method 'not measured'
_exptl_crystal_description Block
_exptl_crystal_F_000 1448
_exptl_crystal_size_max 0.4
_exptl_crystal_size_mid 0.3
_exptl_crystal_size_min 0.15
_refine_diff_density_max 2.176
_refine_diff_density_min -1.042
_refine_ls_extinction_method none
_refine_ls_goodness_of_fit_ref 1.030
_refine_ls_hydrogen_treatment constr
_refine_ls_matrix_type full
_refine_ls_number_parameters 461
_refine_ls_number_reflns 9809
_refine_ls_number_restraints 324
_refine_ls_restrained_S_all 1.053
_refine_ls_R_factor_all 0.0754
_refine_ls_R_factor_gt 0.0541
_refine_ls_shift/su_max 0.010
_refine_ls_shift/su_mean 0.001
_refine_ls_structure_factor_coef Fsqd
_refine_ls_weighting_details 'calc w = 1/[\s^2^(Fo^2^)+(0.1057P)^2^] where P = (Fo^2^+2Fc^2^)/3'
_refine_ls_weighting_scheme calc
_refine_ls_wR_factor_gt 0.1568
_refine_ls_wR_factor_ref 0.1763
_reflns_number_gt 7107
_reflns_number_total 9809
_reflns_threshold_expression I>2\s(I)
_cod_data_source_file cf6461.cif
_cod_data_source_block I
_cod_depositor_comments
;
The following automatic conversions were performed:
'_symmetry_cell_setting' value 'Triclinic' changed to 'triclinic'
according to '/home/saulius/struct/CIF-dictionaries/cif_core.dic'
dictionary named 'cif_core.dic' version 2.4.1 from 2010-06-29.

Automatic conversion script
Id: cif_fix_enum 1527 2010-12-29 10:47:43Z saulius 

The following automatic conversions were performed:

'_symmetry_cell_setting' value 'Triclinic' changed to 'triclinic'
according to /home/saulius/struct/CIF-dictionaries/cif_core.dic
dictionary named 'cif_core.dic' version 2.4.1 from 2010-06-29.

Automatic conversion script
Id: cif_fix_values 1715 2011-07-08 13:25:40Z adriana 
;
_cod_original_sg_symbol_Hall -P1
_cod_database_code 2207471
_cod_database_fobs_code 2207471

loop_
_symmetry_equiv_pos_as_xyz
'x, y, z'
'-x, -y, -z'

loop_
_atom_site_label
_atom_site_fract_x
_atom_site_fract_y
_atom_site_fract_z
_atom_site_U_iso_or_equiv
_atom_site_adp_type
_atom_site_calc_flag
_atom_site_refinement_flags
_atom_site_occupancy
_atom_site_type_symbol
Au1 0.64415(5) 0.38640(3) 0.22806(3) 0.05829(16) Uani d . 1 Au
Au2 0.96100(5) 0.46767(3) 0.23119(2) 0.05446(16) Uani d . 1 Au
Au3 0.89526(5) 0.54314(4) 0.39019(2) 0.06019(17) Uani d . 1 Au
C1 0.8285(7) 0.5909(5) 0.1157(4) 0.075(4) Uani d GU 1 C
C2 0.8235(8) 0.5157(5) 0.0531(5) 0.121(6) Uani d GU 1 C
H2 0.8826 0.4756 0.0590 0.145 Uiso calc R 1 H
C3 0.7295(10) 0.5010(7) -0.0185(5) 0.153(8) Uani d GU 1 C
H3 0.7262 0.4512 -0.0601 0.183 Uiso calc R 1 H
C4 0.6403(10) 0.5616(8) -0.0275(6) 0.165(9) Uani d GU 1 C
H4 0.5780 0.5518 -0.0750 0.198 Uiso calc R 1 H
C5 0.6453(9) 0.6367(8) 0.0351(6) 0.135(7) Uani d GU 1 C
H5 0.5862 0.6768 0.0292 0.162 Uiso calc R 1 H
C6 0.7393(8) 0.6514(6) 0.1067(5) 0.116(6) Uani d GU 1 C
H6 0.7426 0.7012 0.1483 0.139 Uiso calc R 1 H
C7 1.1212(6) 0.6712(4) 0.1987(3) 0.056(3) Uani d GU 1 C
C8 1.1298(6) 0.7552(4) 0.1809(3) 0.063(3) Uani d GU 1 C
H8 1.0475 0.7768 0.1709 0.075 Uiso calc R 1 H
C9 1.2611(8) 0.8071(5) 0.1780(4) 0.095(5) Uani d GU 1 C
H9 1.2668 0.8634 0.1661 0.115 Uiso calc R 1 H
C10 1.3839(8) 0.7749(6) 0.1930(4) 0.093(4) Uani d GU 1 C
H10 1.4719 0.8097 0.1911 0.111 Uiso calc R 1 H
C11 1.3753(8) 0.6909(6) 0.2108(5) 0.104(5) Uani d GU 1 C
H11 1.4576 0.6694 0.2208 0.125 Uiso calc R 1 H
C12 1.2440(7) 0.6390(5) 0.2137(4) 0.080(4) Uani d GU 1 C
H12 1.2383 0.5827 0.2256 0.096 Uiso calc R 1 H
C14 0.9322(7) 0.7742(5) 0.4349(4) 0.095(5) Uani d GU 1 C
C15 0.8617(8) 0.8358(6) 0.4111(5) 0.108(5) Uani d GU 1 C
H15 0.8328 0.8297 0.3595 0.129 Uiso calc R 1 H
C16 0.8340(9) 0.9064(6) 0.4635(6) 0.143(8) Uani d GU 1 C
H16 0.7863 0.9480 0.4474 0.172 Uiso calc R 1 H
C17 0.8767(10) 0.9153(7) 0.5398(6) 0.128(7) Uani d GU 1 C
H17 0.8579 0.9631 0.5753 0.153 Uiso calc R 1 H
C18 0.9472(10) 0.8537(6) 0.5637(5) 0.220(14) Uani d GU 1 C
H18 0.9761 0.8598 0.6153 0.264 Uiso calc R 1 H
C19 0.9749(8) 0.7832(5) 0.5112(4) 0.158(9) Uani d GU 1 C
H19 1.0226 0.7415 0.5273 0.190 Uiso calc R 1 H
C20 1.1655(5) 0.7144(4) 0.3904(3) 0.084(4) Uani d GU 1 C
C21 1.2378(7) 0.8060(5) 0.3931(4) 0.111(6) Uani d GU 1 C
H21 1.1858 0.8502 0.3877 0.133 Uiso calc R 1 H
C22 1.3890(7) 0.8307(5) 0.4038(5) 0.140(7) Uani d GU 1 C
H22 1.4366 0.8911 0.4056 0.168 Uiso calc R 1 H
C23 1.4679(7) 0.7637(5) 0.4119(5) 0.143(8) Uani d GU 1 C
H23 1.5674 0.7800 0.4190 0.172 Uiso calc R 1 H
C24 1.3956(6) 0.6720(4) 0.4093(4) 0.134(7) Uani d GU 1 C
H24 1.4475 0.6279 0.4146 0.161 Uiso calc R 1 H
C25 1.2444(5) 0.6474(4) 0.3985(3) 0.097(5) Uani d GU 1 C
H25 1.1968 0.5870 0.3968 0.117 Uiso calc R 1 H
C26 1.1746(7) 0.3515(5) 0.3166(4) 0.054(3) Uani d GU 1 C
C27 1.1705(8) 0.3611(5) 0.3887(5) 0.118(6) Uani d GU 1 C
H27 1.0822 0.3522 0.4003 0.142 Uiso calc R 1 H
C28 1.2937(9) 0.3834(5) 0.4440(4) 0.154(8) Uani d GU 1 C
H28 1.2909 0.3900 0.4941 0.185 Uiso calc R 1 H
C29 1.4210(8) 0.3962(5) 0.4273(4) 0.116(6) Uani d GU 1 C
H29 1.5066 0.4117 0.4657 0.139 Uiso calc R 1 H
C30 1.4251(8) 0.3867(5) 0.3552(5) 0.144(7) Uani d GU 1 C
H30 1.5135 0.3956 0.3436 0.172 Uiso calc R 1 H
C31 1.3019(8) 0.3643(5) 0.2999(4) 0.122(6) Uani d GU 1 C
H31 1.3047 0.3577 0.2498 0.147 Uiso calc R 1 H
C32 1.0397(10) 0.2597(7) 0.1546(5) 0.068(3) Uani d GU 1 C
C33 1.0676(11) 0.1728(7) 0.1492(6) 0.093(4) Uani d GU 1 C
H33 1.0710 0.1489 0.1901 0.112 Uiso calc R 1 H
C34 1.0902(13) 0.1216(8) 0.0830(7) 0.116(6) Uani d GU 1 C
H34 1.1090 0.0630 0.0794 0.139 Uiso calc R 1 H
C35 1.0851(13) 0.1571(10) 0.0223(7) 0.126(6) Uani d GU 1 C
H35 1.1004 0.1225 -0.0223 0.151 Uiso calc R 1 H
C36 1.0573(13) 0.2439(10) 0.0277(6) 0.130(7) Uani d GU 1 C
H36 1.0538 0.2679 -0.0133 0.156 Uiso calc R 1 H
C37 1.0346(12) 0.2952(8) 0.0938(6) 0.108(5) Uani d GU 1 C
H37 1.0158 0.3538 0.0974 0.130 Uiso calc R 1 H
C38 0.8702(11) 0.2498(8) 0.2642(7) 0.054(3) Uani d U 1 C
H38A 0.8835 0.1865 0.2513 0.065 Uiso calc R 1 H
H38B 0.8814 0.2712 0.3186 0.065 Uiso calc R 1 H
C39 0.6647(8) 0.1799(6) 0.1155(4) 0.079(4) Uani d GU 1 C
C40 0.7017(8) 0.0974(7) 0.0977(5) 0.101(5) Uani d GU 1 C
H40 0.7376 0.0730 0.1361 0.121 Uiso calc R 1 H
C41 0.6866(11) 0.0504(8) 0.0240(7) 0.131(7) Uani d GU 1 C
H41 0.7121 -0.0064 0.0118 0.158 Uiso calc R 1 H
C42 0.6345(11) 0.0859(9) -0.0318(7) 0.148(8) Uani d GU 1 C
H42 0.6241 0.0535 -0.0824 0.178 Uiso calc R 1 H
C43 0.5974(12) 0.1684(10) -0.0139(7) 0.222(14) Uani d GU 1 C
H43 0.5616 0.1929 -0.0523 0.267 Uiso calc R 1 H
C44 0.6126(12) 0.2155(8) 0.0597(6) 0.149(8) Uani d GU 1 C
H44 0.5871 0.2722 0.0720 0.179 Uiso calc R 1 H
C45 0.5753(8) 0.1668(5) 0.2502(4) 0.063(3) Uani d GU 1 C
C46 0.4312(8) 0.1355(7) 0.2142(5) 0.157(9) Uani d GU 1 C
H46 0.3948 0.1503 0.1703 0.189 Uiso calc R 1 H
C47 0.3402(10) 0.0825(9) 0.2424(6) 0.156(8) Uani d GU 1 C
H47 0.2418 0.0611 0.2178 0.187 Uiso calc R 1 H
C48 0.3934(13) 0.0608(8) 0.3067(7) 0.109(5) Uani d GU 1 C
H48 0.3313 0.0245 0.3260 0.131 Uiso calc R 1 H
C49 0.5376(13) 0.0920(9) 0.3427(7) 0.196(11) Uani d GU 1 C
H49 0.5739 0.0772 0.3866 0.235 Uiso calc R 1 H
C50 0.6285(10) 0.1450(8) 0.3145(5) 0.152(8) Uani d GU 1 C
H50 0.7270 0.1664 0.3391 0.182 Uiso calc R 1 H
Cl1 0.8212(3) 0.4101(2) 0.42315(17) 0.0690(8) Uani d . 1 Cl
Cl2 0.5704(4) 0.5216(2) 0.2358(2) 0.0825(10) Uani d . 1 Cl
Cl3 0.8987(7) 0.9437(3) 0.2244(4) 0.1187(17) Uani d . 1 Cl
O1 0.956(3) 0.9321(18) 0.1647(13) 0.237(10) Uani d U 1 O
O2 0.902(2) 1.0374(11) 0.2532(11) 0.197(7) Uani d U 1 O
O3 0.772(2) 0.8917(18) 0.2228(16) 0.246(10) Uani d U 1 O
O4 1.0097(16) 0.9200(10) 0.2781(8) 0.137(5) Uani d U 1 O
P1 0.6885(3) 0.2452(2) 0.21414(17) 0.0528(7) Uani d . 1 P
P2 1.0112(3) 0.32851(19) 0.24149(16) 0.0476(6) Uani d . 1 P
P3 0.9732(4) 0.6835(2) 0.37259(17) 0.0641(8) Uani d . 1 P
P4 0.9514(3) 0.6079(2) 0.20545(16) 0.0529(7) Uani d . 1 P
C13 0.9044(12) 0.6881(8) 0.2776(6) 0.058(3) Uani d U 1 C
H13A 0.7998 0.6744 0.2657 0.070 Uiso calc R 1 H
H13B 0.9408 0.7519 0.2765 0.070 Uiso calc R 1 H

loop_
_atom_site_aniso_label
_atom_site_aniso_U_11
_atom_site_aniso_U_22
_atom_site_aniso_U_33
_atom_site_aniso_U_12
_atom_site_aniso_U_13
_atom_site_aniso_U_23
Au1 0.0581(3) 0.0564(3) 0.0675(3) 0.0204(2) 0.0146(2) 0.0293(2)
Au2 0.0761(3) 0.0360(2) 0.0535(3) 0.0107(2) 0.0187(2) 0.0200(2)
Au3 0.0683(3) 0.0664(3) 0.0466(3) 0.0085(2) 0.0200(2) 0.0224(2)
C1 0.107(8) 0.062(7) 0.047(6) 0.001(6) 0.013(5) 0.023(5)
C2 0.135(10) 0.119(10) 0.098(9) 0.013(8) 0.025(7) 0.039(8)
C3 0.163(12) 0.154(12) 0.135(11) 0.021(9) 0.039(9) 0.051(9)
C4 0.167(12) 0.173(12) 0.145(12) 0.029(9) 0.020(8) 0.064(9)
C5 0.126(10) 0.145(11) 0.136(10) 0.043(8) 0.015(8) 0.060(9)
C6 0.128(9) 0.125(10) 0.087(8) 0.018(8) 0.011(7) 0.048(8)
C7 0.077(6) 0.043(5) 0.052(6) 0.016(5) 0.022(5) 0.019(5)
C8 0.081(6) 0.053(6) 0.073(6) 0.025(5) 0.033(5) 0.036(5)
C9 0.115(8) 0.076(8) 0.108(8) 0.021(6) 0.043(7) 0.042(7)
C10 0.085(7) 0.096(8) 0.108(8) 0.016(6) 0.037(6) 0.048(7)
C11 0.104(8) 0.104(9) 0.117(9) 0.019(7) 0.045(7) 0.052(7)
C12 0.087(7) 0.068(7) 0.098(8) 0.034(6) 0.034(6) 0.031(6)
C14 0.103(8) 0.094(8) 0.080(8) 0.002(7) 0.035(6) 0.027(7)
C15 0.101(8) 0.103(9) 0.117(9) 0.020(7) 0.056(7) 0.013(7)
C16 0.142(11) 0.137(11) 0.144(11) 0.018(8) 0.046(8) 0.038(9)
C17 0.130(10) 0.123(10) 0.129(10) 0.037(8) 0.056(8) 0.017(8)
C18 0.230(16) 0.221(16) 0.213(16) 0.076(10) 0.047(10) 0.072(10)
C19 0.178(12) 0.154(12) 0.144(12) 0.070(9) 0.038(9) 0.032(9)
C20 0.087(7) 0.086(8) 0.077(7) -0.001(6) 0.020(6) 0.042(6)
C21 0.112(9) 0.116(10) 0.095(8) 0.002(7) 0.044(7) 0.029(7)
C22 0.132(10) 0.147(11) 0.142(11) 0.003(8) 0.061(8) 0.053(9)
C23 0.119(10) 0.152(11) 0.157(11) 0.038(8) 0.016(8) 0.061(9)
C24 0.101(9) 0.150(11) 0.155(11) 0.048(8) 0.019(7) 0.054(8)
C25 0.088(8) 0.124(9) 0.093(8) 0.033(7) 0.026(6) 0.049(7)
C26 0.054(5) 0.051(6) 0.060(6) 0.009(4) 0.021(4) 0.021(5)
C27 0.089(8) 0.166(11) 0.100(9) 0.042(8) 0.014(7) 0.045(8)
C28 0.134(11) 0.184(12) 0.144(11) 0.025(8) 0.054(9) 0.050(9)
C29 0.108(9) 0.131(10) 0.103(9) 0.012(7) 0.037(7) 0.034(8)
C30 0.119(10) 0.181(12) 0.132(10) 0.019(8) 0.060(8) 0.044(8)
C31 0.086(8) 0.166(11) 0.109(9) 0.021(7) 0.026(7) 0.042(8)
C32 0.071(6) 0.055(6) 0.075(7) 0.005(5) 0.027(5) 0.017(6)
C33 0.107(8) 0.073(8) 0.099(8) 0.020(6) 0.055(7) 0.006(6)
C34 0.114(9) 0.117(10) 0.119(9) 0.034(7) 0.050(7) 0.025(8)
C35 0.135(10) 0.125(10) 0.110(9) 0.021(8) 0.058(8) 0.013(8)
C36 0.143(10) 0.140(11) 0.115(10) 0.023(8) 0.058(8) 0.044(8)
C37 0.139(9) 0.114(9) 0.077(8) 0.017(7) 0.052(7) 0.033(7)
C38 0.060(5) 0.047(5) 0.063(6) 0.012(4) 0.025(5) 0.028(5)
C39 0.079(7) 0.079(7) 0.082(7) 0.019(6) 0.029(6) 0.024(6)
C40 0.094(8) 0.096(9) 0.099(8) 0.028(7) 0.029(7) 0.005(7)
C41 0.121(10) 0.129(11) 0.135(10) 0.027(8) 0.049(8) 0.020(8)
C42 0.161(11) 0.150(12) 0.134(11) 0.019(8) 0.064(9) 0.041(9)
C43 0.257(16) 0.221(16) 0.200(16) 0.052(10) 0.076(10) 0.081(11)
C44 0.197(12) 0.133(11) 0.122(10) 0.044(9) 0.040(8) 0.049(9)
C45 0.063(6) 0.057(6) 0.070(6) 0.010(5) 0.022(5) 0.022(5)
C46 0.151(11) 0.156(12) 0.166(12) 0.015(8) 0.057(9) 0.062(9)
C47 0.147(11) 0.154(12) 0.173(12) 0.025(8) 0.059(9) 0.059(9)
C48 0.106(9) 0.116(9) 0.113(9) 0.009(7) 0.048(7) 0.048(8)
C49 0.193(14) 0.201(14) 0.200(14) 0.028(9) 0.059(10) 0.089(10)
C50 0.146(11) 0.167(12) 0.152(11) 0.018(8) 0.045(8) 0.079(9)
Cl1 0.0763(18) 0.074(2) 0.0641(19) 0.0140(16) 0.0257(15) 0.0333(17)
Cl2 0.0719(19) 0.063(2) 0.117(3) 0.0266(16) 0.0153(19) 0.037(2)
Cl3 0.170(5) 0.059(2) 0.157(5) 0.042(3) 0.076(4) 0.049(3)
O1 0.319(19) 0.229(17) 0.198(15) 0.068(14) 0.114(14) 0.092(13)
O2 0.284(16) 0.093(9) 0.227(15) 0.096(10) 0.046(12) 0.059(10)
O3 0.194(15) 0.211(16) 0.323(19) 0.021(13) 0.078(14) 0.084(15)
O4 0.177(11) 0.121(10) 0.136(10) 0.082(9) 0.041(8) 0.047(8)
P1 0.0547(15) 0.0506(17) 0.0582(17) 0.0144(13) 0.0192(13) 0.0219(15)
P2 0.0560(15) 0.0370(14) 0.0553(16) 0.0120(12) 0.0219(13) 0.0182(13)
P3 0.075(2) 0.063(2) 0.0475(17) -0.0001(16) 0.0216(14) 0.0150(16)
P4 0.0771(19) 0.0380(15) 0.0444(15) 0.0102(13) 0.0150(13) 0.0191(13)
C13 0.065(6) 0.051(6) 0.061(6) 0.008(5) 0.015(5) 0.028(5)

loop_
_atom_type_symbol
_atom_type_description
_atom_type_scat_dispersion_real
_atom_type_scat_dispersion_imag
_atom_type_scat_source
C C 0.0033 0.0016 'International Tables Vol C Tables 4.2.6.8 and 6.1.1.4'
H H 0.0000 0.0000 'International Tables Vol C Tables 4.2.6.8 and 6.1.1.4'
O O 0.0106 0.0060 'International Tables Vol C Tables 4.2.6.8 and 6.1.1.4'
P P 0.1023 0.0942 'International Tables Vol C Tables 4.2.6.8 and 6.1.1.4'
Cl Cl 0.1484 0.1585 'International Tables Vol C Tables 4.2.6.8 and 6.1.1.4'
Au Au -2.0133 8.8022 'International Tables Vol C Tables 4.2.6.8 and 6.1.1.4'

loop_
_geom_angle_atom_site_label_1
_geom_angle_atom_site_label_2
_geom_angle_atom_site_label_3
_geom_angle
_geom_angle_publ_flag
P1 Au1 Cl2 173.19(11) yes
P1 Au1 Au2 88.40(7) ?
Cl2 Au1 Au2 97.84(9) ?
P2 Au2 P4 166.55(10) yes
P2 Au2 Au1 89.71(7) ?
P4 Au2 Au1 101.67(8) ?
P2 Au2 Au3 100.00(7) ?
P4 Au2 Au3 91.15(8) ?
Au1 Au2 Au3 66.846(16) yes
P3 Au3 Cl1 173.15(11) yes
P3 Au3 Au2 81.96(8) ?
Cl1 Au3 Au2 104.52(8) ?
C2 C1 C6 120.0 ?
C2 C1 P4 118.5(3) ?
C6 C1 P4 121.5(3) ?
C1 C2 C3 120.0 ?
C1 C2 H2 120.0 ?
C3 C2 H2 120.0 ?
C2 C3 C4 120.0 ?
C2 C3 H3 120.0 ?
C4 C3 H3 120.0 ?
C5 C4 C3 120.0 ?
C5 C4 H4 120.0 ?
C3 C4 H4 120.0 ?
C6 C5 C4 120.0 ?
C6 C5 H5 120.0 ?
C4 C5 H5 120.0 ?
C5 C6 C1 120.0 ?
C5 C6 H6 120.0 ?
C1 C6 H6 120.0 ?
C8 C7 C12 120.0 ?
C8 C7 P4 119.0(3) ?
C12 C7 P4 121.0(3) ?
C7 C8 C9 120.0 ?
C7 C8 H8 120.0 ?
C9 C8 H8 120.0 ?
C10 C9 C8 120.0 ?
C10 C9 H9 120.0 ?
C8 C9 H9 120.0 ?
C9 C10 C11 120.0 ?
C9 C10 H10 120.0 ?
C11 C10 H10 120.0 ?
C12 C11 C10 120.0 ?
C12 C11 H11 120.0 ?
C10 C11 H11 120.0 ?
C11 C12 C7 120.0 ?
C11 C12 H12 120.0 ?
C7 C12 H12 120.0 ?
C19 C14 C15 120.0 ?
C19 C14 P3 116.9(2) ?
C15 C14 P3 123.1(2) ?
C16 C15 C14 120.0 ?
C16 C15 H15 120.0 ?
C14 C15 H15 120.0 ?
C15 C16 C17 120.0 ?
C15 C16 H16 120.0 ?
C17 C16 H16 120.0 ?
C18 C17 C16 120.0 ?
C18 C17 H17 120.0 ?
C16 C17 H17 120.0 ?
C17 C18 C19 120.0 ?
C17 C18 H18 120.0 ?
C19 C18 H18 120.0 ?
C18 C19 C14 120.0 ?
C18 C19 H19 120.0 ?
C14 C19 H19 120.0 ?
C25 C20 C21 120.0 ?
C25 C20 P3 120.9(2) ?
C21 C20 P3 119.0(2) ?
C22 C21 C20 120.0 ?
C22 C21 H21 120.0 ?
C20 C21 H21 120.0 ?
C23 C22 C21 120.0 ?
C23 C22 H22 120.0 ?
C21 C22 H22 120.0 ?
C22 C23 C24 120.0 ?
C22 C23 H23 120.0 ?
C24 C23 H23 120.0 ?
C25 C24 C23 120.0 ?
C25 C24 H24 120.0 ?
C23 C24 H24 120.0 ?
C20 C25 C24 120.0 ?
C20 C25 H25 120.0 ?
C24 C25 H25 120.0 ?
C27 C26 C31 120.0 ?
C27 C26 P2 121.1(3) ?
C31 C26 P2 118.8(3) ?
C28 C27 C26 120.0 ?
C28 C27 H27 120.0 ?
C26 C27 H27 120.0 ?
C29 C28 C27 120.0 ?
C29 C28 H28 120.0 ?
C27 C28 H28 120.0 ?
C28 C29 C30 120.0 ?
C28 C29 H29 120.0 ?
C30 C29 H29 120.0 ?
C29 C30 C31 120.0 ?
C29 C30 H30 120.0 ?
C31 C30 H30 120.0 ?
C26 C31 C30 120.0 ?
C26 C31 H31 120.0 ?
C30 C31 H31 120.0 ?
C33 C32 C37 120.0 ?
C33 C32 P2 120.5(6) ?
C37 C32 P2 119.5(6) ?
C32 C33 C34 120.0 ?
C32 C33 H33 120.0 ?
C34 C33 H33 120.0 ?
C33 C34 C35 120.0 ?
C33 C34 H34 120.0 ?
C35 C34 H34 120.0 ?
C36 C35 C34 120.0 ?
C36 C35 H35 120.0 ?
C34 C35 H35 120.0 ?
C37 C36 C35 120.0 ?
C37 C36 H36 120.0 ?
C35 C36 H36 120.0 ?
C36 C37 C32 120.0 ?
C36 C37 H37 120.0 ?
C32 C37 H37 120.0 ?
P1 C38 P2 113.2(6) ?
P1 C38 H38A 108.9 ?
P2 C38 H38A 108.9 ?
P1 C38 H38B 108.9 ?
P2 C38 H38B 108.9 ?
H38A C38 H38B 107.7 ?
C40 C39 C44 120.0 ?
C40 C39 P1 120.5(4) ?
C44 C39 P1 119.5(4) ?
C41 C40 C39 120.0 ?
C41 C40 H40 120.0 ?
C39 C40 H40 120.0 ?
C40 C41 C42 120.0 ?
C40 C41 H41 120.0 ?
C42 C41 H41 120.0 ?
C41 C42 C43 120.0 ?
C41 C42 H42 120.0 ?
C43 C42 H42 120.0 ?
C44 C43 C42 120.0 ?
C44 C43 H43 120.0 ?
C42 C43 H43 120.0 ?
C43 C44 C39 120.0 ?
C43 C44 H44 120.0 ?
C39 C44 H44 120.0 ?
C46 C45 C50 120.0 ?
C46 C45 P1 117.7(4) ?
C50 C45 P1 122.1(4) ?
C47 C46 C45 120.0 ?
C47 C46 H46 120.0 ?
C45 C46 H46 120.0 ?
C46 C47 C48 120.0 ?
C46 C47 H47 120.0 ?
C48 C47 H47 120.0 ?
C47 C48 C49 120.0 ?
C47 C48 H48 120.0 ?
C49 C48 H48 120.0 ?
C50 C49 C48 120.0 ?
C50 C49 H49 120.0 ?
C48 C49 H49 120.0 ?
C49 C50 C45 120.0 ?
C49 C50 H50 120.0 ?
C45 C50 H50 120.0 ?
O3 Cl3 O1 123.9(17) ?
O3 Cl3 O2 107.8(15) ?
O1 Cl3 O2 109.8(14) ?
O3 Cl3 O4 106.2(13) ?
O1 Cl3 O4 99.0(13) ?
O2 Cl3 O4 109.2(10) ?
C38 P1 C39 105.5(5) ?
C38 P1 C45 103.1(4) ?
C39 P1 C45 105.7(4) ?
C38 P1 Au1 114.2(4) ?
C39 P1 Au1 112.9(3) ?
C45 P1 Au1 114.5(3) ?
C26 P2 C32 106.6(4) ?
C26 P2 C38 105.6(4) ?
C32 P2 C38 106.4(5) ?
C26 P2 Au2 111.0(2) ?
C32 P2 Au2 112.1(3) ?
C38 P2 Au2 114.5(4) ?
C14 P3 C20 106.6(3) ?
C14 P3 C13 107.3(5) ?
C20 P3 C13 105.2(4) ?
C14 P3 Au3 111.9(3) ?
C20 P3 Au3 110.3(3) ?
C13 P3 Au3 115.0(4) ?
C1 P4 C13 108.4(5) ?
C1 P4 C7 103.8(3) ?
C13 P4 C7 105.7(4) ?
C1 P4 Au2 113.0(3) ?
C13 P4 Au2 112.5(4) ?
C7 P4 Au2 112.8(2) ?
P4 C13 P3 114.4(6) ?
P4 C13 H13A 108.7 ?
P3 C13 H13A 108.7 ?
P4 C13 H13B 108.7 ?
P3 C13 H13B 108.7 ?
H13A C13 H13B 107.6 ?

loop_
_geom_bond_atom_site_label_1
_geom_bond_atom_site_label_2
_geom_bond_distance
_geom_bond_publ_flag
Au1 P1 2.230(3) yes
Au1 Cl2 2.286(3) yes
Au1 Au2 3.0883(7) yes
Au2 P2 2.304(3) yes
Au2 P4 2.311(3) yes
Au2 Au3 3.1738(7) yes
Au3 P3 2.243(3) yes
Au3 Cl1 2.285(3) yes
C1 C2 1.403(3) ?
C1 C6 1.403(3) ?
C1 P4 1.784(7) ?
C2 C3 1.403(3) ?
C2 H2 0.930 ?
C3 C4 1.403(2) ?
C3 H3 0.930 ?
C4 C5 1.403(3) ?
C4 H4 0.930 ?
C5 C6 1.403(2) ?
C5 H5 0.930 ?
C6 H6 0.930 ?
C7 C8 1.388(2) ?
C7 C12 1.388(2) ?
C7 P4 1.795(6) ?
C8 C9 1.388(3) ?
C8 H8 0.930 ?
C9 C10 1.388(2) ?
C9 H9 0.930 ?
C10 C11 1.388(2) ?
C10 H10 0.930 ?
C11 C12 1.388(2) ?
C11 H11 0.930 ?
C12 H12 0.930 ?
C14 C19 1.3742(17) ?
C14 C15 1.3742(17) ?
C14 P3 1.741(8) ?
C15 C16 1.3742(17) ?
C15 H15 0.930 ?
C16 C17 1.3742(17) ?
C16 H16 0.930 ?
C17 C18 1.3741(17) ?
C17 H17 0.930 ?
C18 C19 1.3742(17) ?
C18 H18 0.930 ?
C19 H19 0.930 ?
C20 C25 1.4120(17) ?
C20 C21 1.4121(18) ?
C20 P3 1.787(6) ?
C21 C22 1.4120(18) ?
C21 H21 0.930 ?
C22 C23 1.4120(17) ?
C22 H22 0.930 ?
C23 C24 1.4120(17) ?
C23 H23 0.930 ?
C24 C25 1.4120(17) ?
C24 H24 0.930 ?
C25 H25 0.930 ?
C26 C27 1.3393(16) ?
C26 C31 1.3393(16) ?
C26 P2 1.809(8) ?
C27 C28 1.3393(17) ?
C27 H27 0.930 ?
C28 C29 1.3392(16) ?
C28 H28 0.930 ?
C29 C30 1.3393(16) ?
C29 H29 0.930 ?
C30 C31 1.3393(16) ?
C30 H30 0.930 ?
C31 H31 0.930 ?
C32 C33 1.379(7) ?
C32 C37 1.380(7) ?
C32 P2 1.815(9) ?
C33 C34 1.380(7) ?
C33 H33 0.930 ?
C34 C35 1.380(7) ?
C34 H34 0.930 ?
C35 C36 1.380(7) ?
C35 H35 0.930 ?
C36 C37 1.379(7) ?
C36 H36 0.930 ?
C37 H37 0.930 ?
C38 P1 1.812(11) ?
C38 P2 1.835(10) ?
C38 H38A 0.970 ?
C38 H38B 0.970 ?
C39 C40 1.352(3) ?
C39 C44 1.352(3) ?
C39 P1 1.813(8) ?
C40 C41 1.352(3) ?
C40 H40 0.930 ?
C41 C42 1.352(3) ?
C41 H41 0.930 ?
C42 C43 1.352(3) ?
C42 H42 0.930 ?
C43 C44 1.352(3) ?
C43 H43 0.930 ?
C44 H44 0.930 ?
C45 C46 1.361(3) ?
C45 C50 1.361(3) ?
C45 P1 1.818(8) ?
C46 C47 1.361(3) ?
C46 H46 0.930 ?
C47 C48 1.361(3) ?
C47 H47 0.930 ?
C48 C49 1.361(3) ?
C48 H48 0.930 ?
C49 C50 1.361(3) ?
C49 H49 0.930 ?
C50 H50 0.930 ?
Cl3 O3 1.33(2) ?
Cl3 O1 1.34(2) ?
Cl3 O2 1.378(15) ?
Cl3 O4 1.490(13) ?
P3 C13 1.801(11) ?
P4 C13 1.785(12) ?
C13 H13A 0.970 ?
C13 H13B 0.970 ?

loop_
_geom_torsion_atom_site_label_1
_geom_torsion_atom_site_label_2
_geom_torsion_atom_site_label_3
_geom_torsion_atom_site_label_4
_geom_torsion
P1 Au1 Au2 P2 -10.83(10)
Cl2 Au1 Au2 P2 171.92(13)
P1 Au1 Au2 P4 161.95(11)
Cl2 Au1 Au2 P4 -15.30(13)
P1 Au1 Au2 Au3 -111.84(8)
Cl2 Au1 Au2 Au3 70.91(11)
P2 Au2 Au3 P3 152.35(12)
P4 Au2 Au3 P3 -20.08(12)
Au1 Au2 Au3 P3 -122.30(9)
P2 Au2 Au3 Cl1 -25.39(11)
P4 Au2 Au3 Cl1 162.17(11)
Au1 Au2 Au3 Cl1 59.96(8)
C6 C1 C2 C3 0.0
P4 C1 C2 C3 -179.2(2)
C1 C2 C3 C4 0.0
C2 C3 C4 C5 0.0
C3 C4 C5 C6 0.0
C4 C5 C6 C1 0.0
C2 C1 C6 C5 0.0
P4 C1 C6 C5 179.1(2)
C12 C7 C8 C9 0.0
P4 C7 C8 C9 177.7(3)
C7 C8 C9 C10 0.0
C8 C9 C10 C11 0.0
C9 C10 C11 C12 0.0
C10 C11 C12 C7 0.0
C8 C7 C12 C11 0.0
P4 C7 C12 C11 -177.7(3)
C19 C14 C15 C16 0.0
P3 C14 C15 C16 -179.4(2)
C14 C15 C16 C17 0.0
C15 C16 C17 C18 0.0
C16 C17 C18 C19 0.0
C17 C18 C19 C14 0.0
C15 C14 C19 C18 0.0
P3 C14 C19 C18 179.5(2)
C25 C20 C21 C22 0.0
P3 C20 C21 C22 -177.3(3)
C20 C21 C22 C23 0.0
C21 C22 C23 C24 0.0
C22 C23 C24 C25 0.0
C21 C20 C25 C24 0.0
P3 C20 C25 C24 177.2(3)
C23 C24 C25 C20 0.0
C31 C26 C27 C28 0.0
P2 C26 C27 C28 -176.2(3)
C26 C27 C28 C29 0.0
C27 C28 C29 C30 0.0
C28 C29 C30 C31 0.0
C27 C26 C31 C30 0.0
P2 C26 C31 C30 176.3(3)
C29 C30 C31 C26 0.0
C37 C32 C33 C34 0.0
P2 C32 C33 C34 -179.4(7)
C32 C33 C34 C35 0.0
C33 C34 C35 C36 0.0
C34 C35 C36 C37 0.0
C35 C36 C37 C32 0.0
C33 C32 C37 C36 0.0
P2 C32 C37 C36 179.5(7)
C44 C39 C40 C41 0.0
P1 C39 C40 C41 -178.5(3)
C39 C40 C41 C42 0.0
C40 C41 C42 C43 0.0
C41 C42 C43 C44 0.0
C42 C43 C44 C39 0.0
C40 C39 C44 C43 0.0
P1 C39 C44 C43 178.5(3)
C50 C45 C46 C47 0.0
P1 C45 C46 C47 -175.1(3)
C45 C46 C47 C48 0.0
C46 C47 C48 C49 0.0
C47 C48 C49 C50 0.0
C48 C49 C50 C45 0.0
C46 C45 C50 C49 0.0
P1 C45 C50 C49 174.8(4)
P2 C38 P1 C39 71.4(7)
P2 C38 P1 C45 -178.0(5)
P2 C38 P1 Au1 -53.2(7)
C40 C39 P1 C38 47.7(6)
C44 C39 P1 C38 -130.8(4)
C40 C39 P1 C45 -61.1(7)
C44 C39 P1 C45 120.4(4)
C40 C39 P1 Au1 173.1(4)
C44 C39 P1 Au1 -5.5(3)
C46 C45 P1 C38 -169.1(5)
C50 C45 P1 C38 16.0(5)
C46 C45 P1 C39 -58.6(7)
C50 C45 P1 C39 126.5(4)
C46 C45 P1 Au1 66.3(4)
C50 C45 P1 Au1 -108.6(3)
Cl2 Au1 P1 C38 -169.1(11)
Au2 Au1 P1 C38 34.5(4)
Cl2 Au1 P1 C39 70.4(11)
Au2 Au1 P1 C39 -86.0(3)
Cl2 Au1 P1 C45 -50.6(12)
Au2 Au1 P1 C45 153.0(3)
C27 C26 P2 C32 -149.6(3)
C31 C26 P2 C32 34.2(4)
C27 C26 P2 C38 -36.6(5)
C31 C26 P2 C38 147.1(4)
C27 C26 P2 Au2 88.1(3)
C31 C26 P2 Au2 -88.2(2)
C33 C32 P2 C26 60.0(6)
C37 C32 P2 C26 -119.5(6)
C33 C32 P2 C38 -52.4(7)
C37 C32 P2 C38 128.1(6)
C33 C32 P2 Au2 -178.4(5)
C37 C32 P2 Au2 2.2(6)
P1 C38 P2 C26 162.6(5)
P1 C38 P2 C32 -84.3(7)
P1 C38 P2 Au2 40.2(7)
P4 Au2 P2 C26 79.7(5)
Au1 Au2 P2 C26 -132.2(3)
Au3 Au2 P2 C26 -65.8(3)
P4 Au2 P2 C32 -39.4(6)
Au1 Au2 P2 C32 108.6(3)
Au3 Au2 P2 C32 175.0(3)
P4 Au2 P2 C38 -160.8(5)
Au1 Au2 P2 C38 -12.8(4)
Au3 Au2 P2 C38 53.6(4)
C19 C14 P3 C20 -68.0(4)
C15 C14 P3 C20 111.4(3)
C19 C14 P3 C13 179.7(4)
C15 C14 P3 C13 -0.9(5)
C19 C14 P3 Au3 52.7(3)
C15 C14 P3 Au3 -127.91(15)
C25 C20 P3 C14 133.4(2)
C21 C20 P3 C14 -49.4(4)
C25 C20 P3 C13 -113.0(4)
C21 C20 P3 C13 64.3(5)
C25 C20 P3 Au3 11.7(3)
C21 C20 P3 Au3 -171.04(15)
Cl1 Au3 P3 C14 -32.2(11)
Au2 Au3 P3 C14 166.4(3)
Cl1 Au3 P3 C20 86.3(11)
Au2 Au3 P3 C20 -75.1(2)
Cl1 Au3 P3 C13 -154.9(10)
Au2 Au3 P3 C13 43.7(4)
C2 C1 P4 C13 -166.3(4)
C6 C1 P4 C13 14.6(5)
C2 C1 P4 C7 81.7(4)
C6 C1 P4 C7 -97.4(4)
C2 C1 P4 Au2 -40.9(3)
C6 C1 P4 Au2 140.0(2)
C8 C7 P4 C1 55.1(5)
C12 C7 P4 C1 -127.2(3)
C8 C7 P4 C13 -58.8(5)
C12 C7 P4 C13 118.9(4)
C8 C7 P4 Au2 177.9(3)
C12 C7 P4 Au2 -4.4(3)
P2 Au2 P4 C1 87.5(5)
Au1 Au2 P4 C1 -59.8(3)
Au3 Au2 P4 C1 -126.4(3)
P2 Au2 P4 C13 -149.4(5)
Au1 Au2 P4 C13 63.3(4)
Au3 Au2 P4 C13 -3.2(4)
P2 Au2 P4 C7 -29.9(5)
Au1 Au2 P4 C7 -177.2(2)
Au3 Au2 P4 C7 116.2(2)
C1 P4 C13 P3 160.0(5)
C7 P4 C13 P3 -89.2(6)
Au2 P4 C13 P3 34.4(7)
C14 P3 C13 P4 174.0(5)
C20 P3 C13 P4 60.8(7)
Au3 P3 C13 P4 -60.8(7)
